data_7105157
loop_
_publ_author_name
'Flores-Figueroa, Aar\'on'
'Pape, Tania'
'Feldmann, Kai-Oliver'
'Hahn, F Ekkehardt'

_publ_section_title
;
 Template-controlled synthesis of a planar [16]ane-P2C(NHC)2
 macrocycle.
;
_journal_issue 2
_journal_name_full 'Chemical communications (Cambridge, England)'
_journal_page_first 324
_journal_page_last 326
_journal_paper_doi 10.1039/b920474a
_journal_volume 46
_journal_year 2009
_chemical_formula_sum 'C12 H34 Cl2 N4 O2 P2 Pt'
_chemical_formula_weight 594.36
_chemical_name_systematic
;
?
;
_space_group_IT_number 2
_symmetry_cell_setting triclinic
_symmetry_space_group_name_Hall '-P 1'
_symmetry_space_group_name_H-M 'P -1'
_atom_sites_solution_hydrogens geom
_atom_sites_solution_primary direct
_atom_sites_solution_secondary difmap
_audit_creation_method SHELXL-97
_cell_angle_alpha 109.1550(10)
_cell_angle_beta 106.7150(10)
_cell_angle_gamma 107.2700(10)
_cell_formula_units_Z 1
_cell_length_a 8.3796(7)
_cell_length_b 8.5616(7)
_cell_length_c 9.4705(12)
_cell_measurement_reflns_used 900
_cell_measurement_temperature 153(2)
_cell_measurement_theta_max 22.5
_cell_measurement_theta_min 1
_cell_volume 554.25(10)
_computing_cell_refinement 'APEX2(Bruker AXS, 2007)'
_computing_data_collection 'APEX2(Bruker AXS, 2007)'
_computing_data_reduction 'SAINT,SADABS (Bruker AXS, 2007 )'
_computing_molecular_graphics
;
ORTEP3,L.J. Farrugia, J. Appl. Cryst. (1997) 30, 565
;
_computing_structure_refinement
;
SHELXL-97, G. M. Sheldrick, Acta Cryst. (2008) A64, 112-122
;
_computing_structure_solution
;
SHELXS-97 , G. M. Sheldrick, Acta Cryst. (2008) A64, 112-122
;
_diffrn_ambient_temperature 153(2)
_diffrn_detector_area_resol_mean 80
_diffrn_measured_fraction_theta_full 0.995
_diffrn_measured_fraction_theta_max 0.995
_diffrn_measurement_device_type 'CCD area detector'
_diffrn_measurement_method 'Omega and Phi scans'
_diffrn_radiation_monochromator graphite
_diffrn_radiation_source 'rotating anode'
_diffrn_radiation_type MoK\a
_diffrn_radiation_wavelength 0.71073
_diffrn_reflns_av_R_equivalents 0.0182
_diffrn_reflns_av_sigmaI/netI 0.0237
_diffrn_reflns_limit_h_max 11
_diffrn_reflns_limit_h_min -11
_diffrn_reflns_limit_k_max 11
_diffrn_reflns_limit_k_min -11
_diffrn_reflns_limit_l_max 12
_diffrn_reflns_limit_l_min -12
_diffrn_reflns_number 5893
_diffrn_reflns_theta_full 28.50
_diffrn_reflns_theta_max 28.50
_diffrn_reflns_theta_min 2.52
_exptl_absorpt_coefficient_mu 6.726
_exptl_absorpt_correction_T_max 0.6503
_exptl_absorpt_correction_T_min 0.2737
_exptl_absorpt_correction_type multi-scan
_exptl_absorpt_process_details
;
Corrections were done with the SADABS program, utilizing the none merged
raw data obtained from the integration process. Integration and final cell
refinement were done with SAINT.

SADABS reports ratio of Tmin/Tmax = 0.539496

;
_exptl_crystal_colour colourless
_exptl_crystal_density_diffrn 1.781
_exptl_crystal_density_method 'not measured'
_exptl_crystal_description 'transparent plates'
_exptl_crystal_F_000 292
_exptl_crystal_size_max 0.26
_exptl_crystal_size_mid 0.20
_exptl_crystal_size_min 0.07
_refine_diff_density_max 1.968
_refine_diff_density_min -2.015
_refine_diff_density_rms 0.137
_refine_ls_extinction_method none
_refine_ls_goodness_of_fit_ref 1.070
_refine_ls_hydrogen_treatment noref
_refine_ls_matrix_type full
_refine_ls_number_parameters 117
_refine_ls_number_reflns 2805
_refine_ls_number_restraints 0
_refine_ls_restrained_S_all 1.070
_refine_ls_R_factor_all 0.0186
_refine_ls_R_factor_gt 0.0186
_refine_ls_shift/su_max 0.000
_refine_ls_shift/su_mean 0.000
_refine_ls_structure_factor_coef Fsqd
_refine_ls_weighting_details 'calc w=1/[\s^2^(Fo^2^)+(0.0349P)^2^+0.0000P] where P=(Fo^2^+2Fc^2^)/3'
_refine_ls_weighting_scheme calc
_refine_ls_wR_factor_gt 0.0471
_refine_ls_wR_factor_ref 0.0471
_reflns_number_gt 2805
_reflns_number_total 2805
_reflns_threshold_expression >2sigma(I)
_cod_data_source_file b920474a.txt
_cod_data_source_block 6a
_cod_original_sg_symbol_H-M P-1
_cod_database_code 7105157

loop_
_symmetry_equiv_pos_as_xyz
'x, y, z'
'-x, -y, -z'

loop_
_atom_site_label
_atom_site_type_symbol
_atom_site_fract_x
_atom_site_fract_y
_atom_site_fract_z
_atom_site_U_iso_or_equiv
_atom_site_adp_type
_atom_site_occupancy
_atom_site_symmetry_multiplicity
_atom_site_calc_flag
_atom_site_refinement_flags
_atom_site_disorder_assembly
_atom_site_disorder_group
Pt1 Pt 0.5000 1.0000 0.5000 0.01447(5) Uani 1 2 d S . .
P2 P 0.60424(9) 0.91777(8) 0.70522(8) 0.01737(12) Uani 1 1 d . . .
Cl1 Cl 0.26943(11) 0.16224(9) 0.84183(8) 0.02969(14) Uani 1 1 d . . .
C1 C 0.2397(3) 0.8097(3) 0.4187(3) 0.0177(4) Uani 1 1 d . . .
N1 N 0.1674(3) 0.6380(3) 0.3034(3) 0.0226(4) Uani 1 1 d . . .
H1 H 0.2301 0.5889 0.2586 0.027 Uiso 1 1 calc R . .
N2 N 0.1156(3) 0.8374(3) 0.4717(3) 0.0203(4) Uani 1 1 d . . .
H2 H 0.1314 0.9452 0.5401 0.024 Uiso 1 1 calc R . .
C2 C -0.0515(3) 0.6662(4) 0.4024(3) 0.0215(5) Uani 1 1 d . . .
H2A H -0.1651 0.6831 0.3623 0.026 Uiso 1 1 calc R . .
H2B H -0.0541 0.6188 0.4844 0.026 Uiso 1 1 calc R . .
C3 C -0.0292(4) 0.5396(4) 0.2593(3) 0.0240(5) Uani 1 1 d . . .
H3A H -0.0588 0.4166 0.2547 0.029 Uiso 1 1 calc R . .
H3B H -0.1081 0.5266 0.1519 0.029 Uiso 1 1 calc R . .
C4 C 0.7644(5) 1.1071(4) 0.9057(4) 0.0371(7) Uani 1 1 d . . .
H4A H 0.7073 1.1885 0.9405 0.056 Uiso 1 1 calc R . .
H4B H 0.8768 1.1756 0.8995 0.056 Uiso 1 1 calc R . .
H4C H 0.7961 1.0602 0.9862 0.056 Uiso 1 1 calc R . .
C5 C 0.7270(5) 0.7806(5) 0.6603(5) 0.0419(8) Uani 1 1 d . . .
H5A H 0.7569 0.7386 0.7449 0.063 Uiso 1 1 calc R . .
H5B H 0.8414 0.8546 0.6602 0.063 Uiso 1 1 calc R . .
H5C H 0.6493 0.6743 0.5516 0.063 Uiso 1 1 calc R . .
C6 C 0.4278(4) 0.7846(4) 0.7465(4) 0.0270(5) Uani 1 1 d . . .
H6A H 0.3412 0.6701 0.6461 0.041 Uiso 1 1 calc R . .
H6B H 0.3611 0.8550 0.7811 0.041 Uiso 1 1 calc R . .
H6C H 0.4855 0.7562 0.8347 0.041 Uiso 1 1 calc R . .
O1 O 0.3879(4) 0.5355(4) 0.1510(4) 0.0450(6) Uani 1 1 d . . .
H1O H 0.354(6) 0.441(7) 0.071(6) 0.047(12) Uiso 1 1 d . . .
H1P H 0.483(7) 0.618(7) 0.155(6) 0.046(12) Uiso 1 1 d . . .

loop_
_atom_site_aniso_label
_atom_site_aniso_U_11
_atom_site_aniso_U_22
_atom_site_aniso_U_33
_atom_site_aniso_U_23
_atom_site_aniso_U_13
_atom_site_aniso_U_12
Pt1 0.01675(7) 0.01193(7) 0.01235(7) 0.00419(5) 0.00815(5) 0.00284(5)
P2 0.0199(3) 0.0162(3) 0.0175(3) 0.0083(2) 0.0103(2) 0.0068(2)
Cl1 0.0412(4) 0.0244(3) 0.0212(3) 0.0089(2) 0.0109(3) 0.0153(3)
C1 0.0208(10) 0.0170(10) 0.0147(10) 0.0078(9) 0.0087(8) 0.0057(9)
N1 0.0241(10) 0.0171(10) 0.0208(10) 0.0044(8) 0.0124(8) 0.0035(8)
N2 0.0194(9) 0.0178(9) 0.0199(10) 0.0059(8) 0.0098(8) 0.0051(8)
C2 0.0183(10) 0.0225(11) 0.0225(11) 0.0112(10) 0.0090(9) 0.0058(9)
C3 0.0224(11) 0.0199(11) 0.0197(11) 0.0064(9) 0.0072(9) 0.0013(9)
C4 0.0430(17) 0.0277(14) 0.0192(12) 0.0100(11) 0.0004(12) 0.0019(13)
C5 0.053(2) 0.0466(19) 0.062(2) 0.0347(18) 0.0420(18) 0.0367(17)
C6 0.0253(12) 0.0335(14) 0.0318(14) 0.0235(12) 0.0160(11) 0.0110(11)
O1 0.0542(16) 0.0300(12) 0.0512(15) 0.0072(11) 0.0389(14) 0.0153(11)

loop_
_atom_type_symbol
_atom_type_description
_atom_type_scat_dispersion_real
_atom_type_scat_dispersion_imag
_atom_type_scat_source
C C 0.0033 0.0016 'International Tables Vol C Tables 4.2.6.8 and 6.1.1.4'
H H 0.0000 0.0000 'International Tables Vol C Tables 4.2.6.8 and 6.1.1.4'
N N 0.0061 0.0033 'International Tables Vol C Tables 4.2.6.8 and 6.1.1.4'
P P 0.1023 0.0942 'International Tables Vol C Tables 4.2.6.8 and 6.1.1.4'
Cl Cl 0.1484 0.1585 'International Tables Vol C Tables 4.2.6.8 and 6.1.1.4'
Pt Pt -1.7033 8.3905 'International Tables Vol C Tables 4.2.6.8 and 6.1.1.4'
O O 0.0106 0.0060 'International Tables Vol C Tables 4.2.6.8 and 6.1.1.4'

loop_
_geom_angle_atom_site_label_1
_geom_angle_atom_site_label_2
_geom_angle_atom_site_label_3
_geom_angle
_geom_angle_site_symmetry_1
_geom_angle_site_symmetry_3
_geom_angle_publ_flag
C1 Pt1 C1 180.00(15) . 2_676 ?
C1 Pt1 P2 90.18(7) . . ?
C1 Pt1 P2 89.82(7) 2_676 . ?
C1 Pt1 P2 89.82(7) . 2_676 ?
C1 Pt1 P2 90.18(7) 2_676 2_676 ?
P2 Pt1 P2 180.0 . 2_676 ?
C5 P2 C6 104.55(16) . . ?
C5 P2 C4 104.17(19) . . ?
C6 P2 C4 103.58(16) . . ?
C5 P2 Pt1 112.61(13) . . ?
C6 P2 Pt1 115.65(9) . . ?
C4 P2 Pt1 114.99(11) . . ?
N2 C1 N1 109.6(2) . . ?
N2 C1 Pt1 125.46(18) . . ?
N1 C1 Pt1 124.93(19) . . ?
C1 N1 C3 112.0(2) . . ?
C1 N2 C2 111.8(2) . . ?
N2 C2 C3 101.6(2) . . ?
N1 C3 C2 101.7(2) . . ?

loop_
_geom_bond_atom_site_label_1
_geom_bond_atom_site_label_2
_geom_bond_distance
_geom_bond_site_symmetry_2
_geom_bond_publ_flag
Pt1 C1 2.026(2) . ?
Pt1 C1 2.026(2) 2_676 ?
Pt1 P2 2.3070(6) . ?
Pt1 P2 2.3070(6) 2_676 ?
P2 C5 1.805(3) . ?
P2 C6 1.806(3) . ?
P2 C4 1.805(3) . ?
C1 N2 1.326(3) . ?
C1 N1 1.326(3) . ?
N1 C3 1.466(3) . ?
N2 C2 1.470(3) . ?
C2 C3 1.533(4) . ?
